data_4027749
loop_
_publ_author_name
'Bharat Kumar'
'Benjamin T. King'

_publ_section_title
;
 Synthesis of
 1,8,9,16-Tetrakis(trimethylsilyl)tetra-cata-tetrabenzoquadrannulene
;
_journal_name_full 'Journal of Organic Chemistry'
_journal_page_first 10617
_journal_page_last 10622
_journal_paper_doi 10.1021/jo3015648
_journal_volume 77
_journal_year 2012
_chemical_formula_moiety '(C52 H28) 2(C H Br3)'
_chemical_formula_sum 'C54 H30 Br6'
_chemical_formula_weight 1158.18
_chemical_name_systematic
; 
 ? 
;
_space_group_IT_number 14
_symmetry_cell_setting monoclinic
_symmetry_space_group_name_Hall '-P 2ybc'
_symmetry_space_group_name_H-M 'P 1 21/c 1'
_atom_sites_solution_hydrogens geom
_atom_sites_solution_primary direct
_atom_sites_solution_secondary difmap
_audit_creation_method SHELXL-97
_cell_angle_alpha 90.00
_cell_angle_beta 97.3190(10)
_cell_angle_gamma 90.00
_cell_formula_units_Z 2
_cell_length_a 6.1425(4)
_cell_length_b 16.3510(9)
_cell_length_c 22.2636(13)
_cell_measurement_reflns_used 144
_cell_measurement_temperature 100(2)
_cell_measurement_theta_max 24.342
_cell_measurement_theta_min 2.225
_cell_volume 2217.8(2)
_computing_structure_refinement 'SHELXL-97 (Sheldrick, 2008)'
_computing_structure_solution 'SHELXS-97 (Sheldrick, 2008)'
_diffrn_ambient_temperature 100(2)
_diffrn_measured_fraction_theta_full 0.997
_diffrn_measured_fraction_theta_max 0.997
_diffrn_radiation_monochromator graphite
_diffrn_radiation_source 'fine-focus sealed tube'
_diffrn_radiation_type MoK\a
_diffrn_radiation_wavelength 0.71073
_diffrn_reflns_av_R_equivalents 0.1215
_diffrn_reflns_av_sigmaI/netI 0.0825
_diffrn_reflns_limit_h_max 8
_diffrn_reflns_limit_h_min -8
_diffrn_reflns_limit_k_max 22
_diffrn_reflns_limit_k_min -21
_diffrn_reflns_limit_l_max 29
_diffrn_reflns_limit_l_min -29
_diffrn_reflns_number 48136
_diffrn_reflns_theta_full 28.58
_diffrn_reflns_theta_max 28.58
_diffrn_reflns_theta_min 1.55
_exptl_absorpt_coefficient_mu 5.468
_exptl_absorpt_correction_T_max 0.9545
_exptl_absorpt_correction_T_min 0.4075
_exptl_absorpt_correction_type multi-scan
_exptl_crystal_colour Yellow
_exptl_crystal_density_diffrn 1.734
_exptl_crystal_description Needle
_exptl_crystal_F_000 918
_exptl_crystal_size_max 0.40
_exptl_crystal_size_mid 0.02
_exptl_crystal_size_min 0.02
_refine_diff_density_max 0.616
_refine_diff_density_min -0.780
_refine_diff_density_rms 0.104
_refine_ls_extinction_method none
_refine_ls_goodness_of_fit_ref 0.859
_refine_ls_hydrogen_treatment constr
_refine_ls_matrix_type full
_refine_ls_number_parameters 271
_refine_ls_number_reflns 5652
_refine_ls_number_restraints 0
_refine_ls_restrained_S_all 0.859
_refine_ls_R_factor_all 0.0674
_refine_ls_R_factor_gt 0.0335
_refine_ls_shift/su_max 0.002
_refine_ls_shift/su_mean 0.000
_refine_ls_structure_factor_coef Fsqd
_refine_ls_weighting_details 'calc w=1/[\s^2^(Fo^2^)+(0.0225P)^2^+0.0000P] where P=(Fo^2^+2Fc^2^)/3'
_refine_ls_weighting_scheme calc
_refine_ls_wR_factor_gt 0.0613
_refine_ls_wR_factor_ref 0.0662
_reflns_number_gt 3616
_reflns_number_total 5652
_reflns_threshold_expression >2sigma(I)
_cod_data_source_file jo3015648_si_005.cif
_cod_data_source_block b_120_0m
_cod_database_code 4027749

loop_
_symmetry_equiv_pos_as_xyz
'x, y, z'
'-x, y+1/2, -z+1/2'
'-x, -y, -z'
'x, -y-1/2, z-1/2'

loop_
_atom_site_label
_atom_site_type_symbol
_atom_site_fract_x
_atom_site_fract_y
_atom_site_fract_z
_atom_site_U_iso_or_equiv
_atom_site_adp_type
_atom_site_occupancy
_atom_site_symmetry_multiplicity
_atom_site_calc_flag
_atom_site_refinement_flags
Br1 Br 0.01423(6) 0.91419(2) 0.699798(16) 0.03113(10) Uani 1 1 d .
Br2 Br 0.41150(5) 0.81600(2) 0.657682(17) 0.03102(10) Uani 1 1 d .
Br3 Br -0.07379(5) 0.77565(2) 0.599504(14) 0.02351(9) Uani 1 1 d .
C18 C -0.0847(5) 0.89536(18) 0.23802(14) 0.0219(7) Uani 1 1 d .
H18 H -0.1155 0.9390 0.2101 0.026 Uiso 1 1 calc R
C19 C 0.1232(5) 0.88702(19) 0.26954(14) 0.0213(7) Uani 1 1 d .
H19 H 0.2345 0.9253 0.2632 0.026 Uiso 1 1 calc R
C20 C 0.1702(5) 0.82383(18) 0.30995(13) 0.0167(7) Uani 1 1 d .
H20 H 0.3133 0.8189 0.3315 0.020 Uiso 1 1 calc R
C15 C 0.0075(5) 0.76659(18) 0.31945(12) 0.0145(6) Uani 1 1 d .
C12 C 0.0587(5) 0.69875(18) 0.35930(13) 0.0165(7) Uani 1 1 d .
C11 C 0.1059(5) 0.64040(18) 0.39065(13) 0.0161(7) Uani 1 1 d .
C5 C 0.1691(5) 0.56672(17) 0.42252(13) 0.0133(6) Uani 1 1 d .
C8 C 0.0632(4) 0.53371(17) 0.46698(13) 0.0126(6) Uani 1 1 d .
C9 C 0.1198(4) 0.45637(17) 0.49534(12) 0.0136(6) Uani 1 1 d .
C24 C 0.5869(5) 0.0243(2) 0.57896(15) 0.0296(8) Uani 1 1 d .
H24 H 0.6294 -0.0298 0.5909 0.035 Uiso 1 1 calc R
C23 C 0.3900(5) 0.0555(2) 0.59242(14) 0.0264(8) Uani 1 1 d .
H23 H 0.2981 0.0231 0.6141 0.032 Uiso 1 1 calc R
C22 C 0.3261(5) 0.13340(19) 0.57449(13) 0.0200(7) Uani 1 1 d .
H22 H 0.1892 0.1542 0.5833 0.024 Uiso 1 1 calc R
C21 C 0.4617(5) 0.18207(18) 0.54336(13) 0.0164(6) Uani 1 1 d .
C26 C 0.6618(5) 0.14980(19) 0.53028(14) 0.0207(7) Uani 1 1 d .
H26 H 0.7559 0.1819 0.5091 0.025 Uiso 1 1 calc R
C25 C 0.7221(5) 0.0716(2) 0.54815(15) 0.0266(8) Uani 1 1 d .
H25 H 0.8579 0.0500 0.5392 0.032 Uiso 1 1 calc R
C14 C 0.3967(5) 0.26303(19) 0.52413(13) 0.0167(7) Uani 1 1 d .
C13 C 0.3421(5) 0.33013(19) 0.50622(13) 0.0156(6) Uani 1 1 d .
C6 C 0.2860(5) 0.40829(17) 0.48058(13) 0.0129(6) Uani 1 1 d .
C10 C 0.4085(5) 0.44164(17) 0.43409(13) 0.0147(6) Uani 1 1 d .
C1 C 0.5885(5) 0.39778(18) 0.41632(12) 0.0156(7) Uani 1 1 d .
H1 H 0.6264 0.3461 0.4341 0.019 Uiso 1 1 calc R
C2 C 0.7087(5) 0.42894(18) 0.37384(13) 0.0193(7) Uani 1 1 d .
H2 H 0.8299 0.3989 0.3628 0.023 Uiso 1 1 calc R
C3 C 0.6545(5) 0.50419(19) 0.34673(13) 0.0177(7) Uani 1 1 d .
H3 H 0.7388 0.5252 0.3173 0.021 Uiso 1 1 calc R
C4 C 0.4801(5) 0.54816(18) 0.36231(13) 0.0170(7) Uani 1 1 d .
H4 H 0.4446 0.5993 0.3434 0.020 Uiso 1 1 calc R
C7 C 0.3528(4) 0.51864(17) 0.40598(12) 0.0137(6) Uani 1 1 d .
C17 C -0.2471(5) 0.84031(18) 0.24714(14) 0.0210(7) Uani 1 1 d .
H17 H -0.3902 0.8464 0.2257 0.025 Uiso 1 1 calc R
C16 C -0.2022(5) 0.77587(19) 0.28762(13) 0.0202(7) Uani 1 1 d .
H16 H -0.3146 0.7380 0.2936 0.024 Uiso 1 1 calc R
C27 C 0.1099(5) 0.81040(19) 0.67157(14) 0.0216(7) Uani 1 1 d .
H27 H 0.0978 0.7688 0.7039 0.026 Uiso 1 1 calc R

loop_
_atom_site_aniso_label
_atom_site_aniso_U_11
_atom_site_aniso_U_22
_atom_site_aniso_U_33
_atom_site_aniso_U_23
_atom_site_aniso_U_13
_atom_site_aniso_U_12
Br1 0.0361(2) 0.02658(19) 0.0308(2) -0.00720(16) 0.00460(16) 0.00495(16)
Br2 0.01445(16) 0.0308(2) 0.0463(2) 0.00146(17) -0.00198(15) 0.00073(15)
Br3 0.01865(17) 0.02960(19) 0.02126(18) -0.00330(15) -0.00136(13) -0.00165(15)
C18 0.036(2) 0.0154(16) 0.0148(17) 0.0017(13) 0.0038(15) 0.0078(14)
C19 0.0277(19) 0.0170(16) 0.0198(18) 0.0021(14) 0.0057(14) -0.0043(14)
C20 0.0178(16) 0.0179(16) 0.0137(16) -0.0002(13) -0.0011(13) 0.0019(13)
C15 0.0179(15) 0.0165(16) 0.0091(15) 0.0004(12) 0.0017(12) 0.0022(13)
C12 0.0159(16) 0.0191(17) 0.0146(16) -0.0011(13) 0.0018(13) -0.0013(12)
C11 0.0138(16) 0.0190(17) 0.0157(17) -0.0017(13) 0.0021(13) -0.0015(13)
C5 0.0141(15) 0.0130(15) 0.0117(15) 0.0007(12) -0.0032(12) -0.0025(12)
C8 0.0125(15) 0.0115(15) 0.0130(15) -0.0008(12) -0.0014(12) 0.0001(12)
C9 0.0157(15) 0.0127(15) 0.0108(15) -0.0006(12) -0.0043(12) -0.0041(12)
C24 0.034(2) 0.0192(18) 0.032(2) 0.0024(15) -0.0085(17) 0.0033(16)
C23 0.031(2) 0.0216(18) 0.025(2) 0.0074(15) -0.0024(16) -0.0094(15)
C22 0.0194(17) 0.0223(17) 0.0177(17) 0.0009(14) 0.0004(14) -0.0011(14)
C21 0.0194(16) 0.0157(15) 0.0128(16) -0.0026(13) -0.0026(13) 0.0008(13)
C26 0.0217(17) 0.0206(17) 0.0192(17) 0.0013(13) 0.0004(14) 0.0005(14)
C25 0.0225(18) 0.0222(19) 0.033(2) -0.0063(15) -0.0047(15) 0.0069(15)
C14 0.0155(16) 0.0189(17) 0.0152(16) -0.0030(13) 0.0006(13) -0.0026(13)
C13 0.0142(15) 0.0187(17) 0.0135(16) -0.0045(13) 0.0004(12) -0.0016(13)
C6 0.0147(15) 0.0122(15) 0.0105(15) -0.0002(12) -0.0032(12) -0.0006(12)
C10 0.0154(15) 0.0155(15) 0.0120(16) -0.0020(12) -0.0028(12) -0.0038(12)
C1 0.0198(16) 0.0143(15) 0.0119(16) -0.0032(12) -0.0015(13) -0.0006(12)
C2 0.0177(16) 0.0232(18) 0.0168(17) -0.0081(14) 0.0015(13) -0.0007(13)
C3 0.0191(16) 0.0224(17) 0.0122(16) -0.0025(13) 0.0038(13) -0.0042(13)
C4 0.0198(16) 0.0165(16) 0.0136(16) -0.0006(13) -0.0016(13) -0.0042(13)
C7 0.0128(15) 0.0166(16) 0.0106(15) -0.0021(12) -0.0025(12) -0.0027(12)
C17 0.0225(17) 0.0205(17) 0.0182(17) -0.0006(13) -0.0037(14) 0.0073(14)
C16 0.0177(16) 0.0215(17) 0.0214(17) -0.0016(14) 0.0023(13) 0.0021(14)
C27 0.0172(16) 0.0230(17) 0.0233(18) 0.0010(14) -0.0025(14) 0.0006(14)

loop_
_atom_type_symbol
_atom_type_description
_atom_type_scat_dispersion_real
_atom_type_scat_dispersion_imag
_atom_type_scat_source
C C 0.0033 0.0016 'International Tables Vol C Tables 4.2.6.8 and 6.1.1.4'
H H 0.0000 0.0000 'International Tables Vol C Tables 4.2.6.8 and 6.1.1.4'
Br Br -0.2901 2.4595 'International Tables Vol C Tables 4.2.6.8 and 6.1.1.4'

loop_
_geom_angle_atom_site_label_1
_geom_angle_atom_site_label_2
_geom_angle_atom_site_label_3
_geom_angle
_geom_angle_site_symmetry_3
C17 C18 C19 120.0(3) .
C17 C18 H18 120.0 .
C19 C18 H18 120.0 .
C20 C19 C18 120.6(3) .
C20 C19 H19 119.7 .
C18 C19 H19 119.7 .
C19 C20 C15 120.3(3) .
C19 C20 H20 119.8 .
C15 C20 H20 119.8 .
C16 C15 C20 118.6(3) .
C16 C15 C12 121.0(3) .
C20 C15 C12 120.4(3) .
C11 C12 C15 177.1(3) .
C12 C11 C5 173.9(3) .
C8 C5 C11 124.8(3) .
C8 C5 C7 115.2(3) .
C11 C5 C7 119.9(2) .
C5 C8 C9 123.8(3) .
C5 C8 C9 145.8(3) 3_566
C9 C8 C9 90.3(2) 3_566
C6 C9 C8 123.3(3) .
C6 C9 C8 147.0(3) 3_566
C8 C9 C8 89.7(2) 3_566
C25 C24 C23 120.0(3) .
C25 C24 H24 120.0 .
C23 C24 H24 120.0 .
C22 C23 C24 120.3(3) .
C22 C23 H23 119.9 .
C24 C23 H23 119.9 .
C23 C22 C21 120.3(3) .
C23 C22 H22 119.9 .
C21 C22 H22 119.9 .
C22 C21 C26 118.8(3) .
C22 C21 C14 120.9(3) .
C26 C21 C14 120.3(3) .
C25 C26 C21 120.0(3) .
C25 C26 H26 120.0 .
C21 C26 H26 120.0 .
C26 C25 C24 120.6(3) .
C26 C25 H25 119.7 .
C24 C25 H25 119.7 .
C13 C14 C21 178.0(3) .
C14 C13 C6 175.2(3) .
C9 C6 C13 124.9(3) .
C9 C6 C10 115.2(3) .
C13 C6 C10 120.0(3) .
C1 C10 C7 118.4(3) .
C1 C10 C6 120.0(3) .
C7 C10 C6 121.6(3) .
C2 C1 C10 120.9(3) .
C2 C1 H1 119.6 .
C10 C1 H1 119.6 .
C1 C2 C3 120.5(3) .
C1 C2 H2 119.7 .
C3 C2 H2 119.7 .
C4 C3 C2 120.3(3) .
C4 C3 H3 119.8 .
C2 C3 H3 119.8 .
C3 C4 C7 121.0(3) .
C3 C4 H4 119.5 .
C7 C4 H4 119.5 .
C4 C7 C10 118.8(3) .
C4 C7 C5 120.3(3) .
C10 C7 C5 120.9(3) .
C18 C17 C16 120.2(3) .
C18 C17 H17 119.9 .
C16 C17 H17 119.9 .
C17 C16 C15 120.3(3) .
C17 C16 H16 119.8 .
C15 C16 H16 119.8 .
Br2 C27 Br3 110.80(15) .
Br2 C27 Br1 110.57(15) .
Br3 C27 Br1 111.15(15) .
Br2 C27 H27 108.1 .
Br3 C27 H27 108.1 .
Br1 C27 H27 108.1 .

loop_
_geom_bond_atom_site_label_1
_geom_bond_atom_site_label_2
_geom_bond_distance
_geom_bond_site_symmetry_2
Br1 C27 1.927(3) .
Br2 C27 1.919(3) .
Br3 C27 1.926(3) .
C18 C17 1.378(4) .
C18 C19 1.383(4) .
C18 H18 0.9500 .
C19 C20 1.376(4) .
C19 H19 0.9500 .
C20 C15 1.405(4) .
C20 H20 0.9500 .
C15 C16 1.397(4) .
C15 C12 1.430(4) .
C12 C11 1.196(4) .
C11 C5 1.427(4) .
C5 C8 1.363(4) .
C5 C7 1.461(4) .
C8 C9 1.436(4) .
C8 C9 1.495(4) 3_566
C9 C6 1.362(4) .
C9 C8 1.495(4) 3_566
C24 C25 1.380(5) .
C24 C23 1.381(4) .
C24 H24 0.9500 .
C23 C22 1.377(4) .
C23 H23 0.9500 .
C22 C21 1.398(4) .
C22 H22 0.9500 .
C21 C26 1.402(4) .
C21 C14 1.432(4) .
C26 C25 1.376(4) .
C26 H26 0.9500 .
C25 H25 0.9500 .
C14 C13 1.201(4) .
C13 C6 1.424(4) .
C6 C10 1.460(4) .
C10 C1 1.416(4) .
C10 C7 1.428(4) .
C1 C2 1.370(4) .
C1 H1 0.9500 .
C2 C3 1.392(4) .
C2 H2 0.9500 .
C3 C4 1.371(4) .
C3 H3 0.9500 .
C4 C7 1.408(4) .
C4 H4 0.9500 .
C17 C16 1.391(4) .
C17 H17 0.9500 .
C16 H16 0.9500 .
C27 H27 1.0000 .
